data_4038284
loop_
_publ_author_name
'Chen, Guo-Shu'
'Yan, Xiaoxue'
'Chen, Shujie'
'Mao, Xiang-Yu'
'Li, Zhao-Dong'
'Liu, Yunlin'

_publ_section_title
;
 Diastereoselective Synthesis of 1,3-Diyne-Tethered
 Trifluoromethyl-Cyclopropanes through Sulfur Ylides-Mediated
 Cyclopropanation/ DBU-Mediated Epimerization Sequence.
;
_journal_name_full 'The Journal of organic chemistry'
_journal_paper_doi 10.1021/acs.joc.0c00162
_journal_year 2020
_chemical_formula_moiety 'C22 H13 Br F3 N O2'
_chemical_formula_sum 'C22 H13 Br F3 N O2'
_chemical_formula_weight 460.24
_space_group_crystal_system triclinic
_space_group_IT_number 2
_space_group_name_Hall '-P 1'
_space_group_name_H-M_alt 'P -1'
_atom_sites_solution_hydrogens geom
_atom_sites_solution_primary dual
_audit_creation_date 2019-11-14
_audit_creation_method
;
Olex2 1.2
(compiled 2018.05.29 svn.r3508 for OlexSys, GUI svn.r5506)
;
_cell_angle_alpha 89.593(7)
_cell_angle_beta 79.654(13)
_cell_angle_gamma 86.612(12)
_cell_formula_units_Z 4
_cell_length_a 7.3293(13)
_cell_length_b 14.6561(14)
_cell_length_c 18.0368(11)
_cell_measurement_reflns_used 3053
_cell_measurement_temperature 99.98(11)
_cell_measurement_theta_max 25.5100
_cell_measurement_theta_min 2.8210
_cell_volume 1902.6(4)
_computing_cell_refinement 'CrysAlisPro 1.171.38.43f (Rigaku OD, 2015)'
_computing_data_collection 'CrysAlisPro 1.171.38.43f (Rigaku OD, 2015)'
_computing_data_reduction 'CrysAlisPro 1.171.38.43f (Rigaku OD, 2015)'
_computing_molecular_graphics 'Olex2 (Dolomanov et al., 2009)'
_computing_publication_material 'Olex2 (Dolomanov et al., 2009)'
_computing_structure_refinement 'ShelXL (Sheldrick, 2015)'
_computing_structure_solution 'ShelXT (Sheldrick, 2015)'
_diffrn_ambient_environment N~2~
_diffrn_ambient_temperature 99.98(11)
_diffrn_detector 'CCD plate'
_diffrn_detector_area_resol_mean 5.2684
_diffrn_detector_type AtlasS2
_diffrn_measured_fraction_theta_full 0.984
_diffrn_measured_fraction_theta_max 0.825
_diffrn_measurement_details
;
List of Runs (angles in degrees, time in seconds):

  # Type    Start    End  Width  t~exp~   \w     \q     \k     \f   Frames
--------------------------------------------------------------------------
  1  \w    -22.00  53.00   1.00    8.00    --  -11.59  77.00 -60.00   75
  2  \w     -9.00  47.00   1.00    8.00    --   11.74  77.00  60.00   56
  3  \w    -84.00  12.00   1.00    9.00    --  -11.66 -57.00-180.00   96
  4  \w     35.00  77.00   1.00    9.00    --   11.66 178.00-180.00   42
  5  \w    -61.00 -34.00   1.00    9.00    --   11.66 -57.00 120.00   27
  6  \w     -2.00  23.00   1.00    9.00    --   11.66 -57.00 120.00   25
;
_diffrn_measurement_device 'four-circle diffractometer'
_diffrn_measurement_device_type 'SuperNova, Dual, Cu at zero, AtlasS2'
_diffrn_measurement_method '\w scans'
_diffrn_orient_matrix_type 'CrysAlisPro convention (1999,Acta A55,543-557)'
_diffrn_orient_matrix_UB_11 -0.0219354000
_diffrn_orient_matrix_UB_12 -0.0463106000
_diffrn_orient_matrix_UB_13 0.0057345000
_diffrn_orient_matrix_UB_21 0.0611124000
_diffrn_orient_matrix_UB_22 -0.0123452000
_diffrn_orient_matrix_UB_23 -0.0340169000
_diffrn_orient_matrix_UB_31 0.0741441000
_diffrn_orient_matrix_UB_32 -0.0073032000
_diffrn_orient_matrix_UB_33 0.0201985000
_diffrn_radiation_monochromator mirror
_diffrn_radiation_probe x-ray
_diffrn_radiation_type MoK\a
_diffrn_radiation_wavelength 0.71073
_diffrn_reflns_av_R_equivalents 0.0775
_diffrn_reflns_av_unetI/netI 0.1431
_diffrn_reflns_Laue_measured_fraction_full 0.984
_diffrn_reflns_Laue_measured_fraction_max 0.825
_diffrn_reflns_limit_h_max 10
_diffrn_reflns_limit_h_min -9
_diffrn_reflns_limit_k_max 19
_diffrn_reflns_limit_k_min -20
_diffrn_reflns_limit_l_max 22
_diffrn_reflns_limit_l_min -24
_diffrn_reflns_number 16151
_diffrn_reflns_point_group_measured_fraction_full 0.984
_diffrn_reflns_point_group_measured_fraction_max 0.825
_diffrn_reflns_theta_full 25.242
_diffrn_reflns_theta_max 29.524
_diffrn_reflns_theta_min 2.296
_diffrn_source 'micro-focus sealed X-ray tube'
_diffrn_source_type 'SuperNova (Mo) X-ray Source'
_exptl_absorpt_coefficient_mu 2.207
_exptl_absorpt_correction_T_max 1.00000
_exptl_absorpt_correction_T_min 0.43288
_exptl_absorpt_correction_type multi-scan
_exptl_absorpt_process_details
;
CrysAlisPro 1.171.38.43f (Rigaku Oxford Diffraction, 2015)
Empirical absorption correction using spherical harmonics,
 implemented in SCALE3 ABSPACK scaling algorithm.
;
_exptl_crystal_colour colourless
_exptl_crystal_colour_primary colourless
_exptl_crystal_density_diffrn 1.607
_exptl_crystal_description block
_exptl_crystal_F_000 920
_exptl_crystal_size_max 0.14
_exptl_crystal_size_mid 0.12
_exptl_crystal_size_min 0.11
_refine_diff_density_max 4.506
_refine_diff_density_min -1.902
_refine_diff_density_rms 0.294
_refine_ls_extinction_method none
_refine_ls_goodness_of_fit_ref 1.338
_refine_ls_hydrogen_treatment constr
_refine_ls_matrix_type full
_refine_ls_number_parameters 518
_refine_ls_number_reflns 8756
_refine_ls_number_restraints 0
_refine_ls_restrained_S_all 1.338
_refine_ls_R_factor_all 0.2049
_refine_ls_R_factor_gt 0.1485
_refine_ls_shift/su_max 0.038
_refine_ls_shift/su_mean 0.002
_refine_ls_structure_factor_coef Fsqd
_refine_ls_weighting_details 'w=1/[\s^2^(Fo^2^)+(0.2000P)^2^] where P=(Fo^2^+2Fc^2^)/3'
_refine_ls_weighting_scheme calc
_refine_ls_wR_factor_gt 0.3920
_refine_ls_wR_factor_ref 0.4268
_reflns_Friedel_coverage 0.000
_reflns_number_gt 5165
_reflns_number_total 8756
_reflns_threshold_expression 'I > 2\s(I)'
_cod_data_source_file jo0c00162_si_002.cif
_cod_data_source_block cgj-3-2
_cod_database_code 4038284
_shelx_shelxl_version_number 2016/6
_shelx_space_group_comment
;
The symmetry employed for this shelxl refinement is uniquely defined
by the following loop, which should always be used as a source of
symmetry information in preference to the above space-group names.
They are only intended as comments.
;
_shelx_estimated_absorpt_t_max 0.793
_shelx_estimated_absorpt_t_min 0.747
_reflns_odcompleteness_completeness 98.32
_reflns_odcompleteness_iscentric 1
_reflns_odcompleteness_theta 26.32
_olex2_refinement_description
;
1. Fixed Uiso
 At 1.2 times of:
  All C(H) groups, All C(H,H) groups
2.a Ternary CH refined with riding coordinates:
 C1(H1), C1B(H1B)
2.b Secondary CH2 refined with riding coordinates:
 C3(H3A,H3B), C2B(H2BA,H2BB)
2.c Aromatic/amide H refined with riding coordinates:
 C17B(H17B), C14(H14), C14B(H14B), C9B(H9B), C20(H20), C18(H18), C10B(H10B),
 C9(H9), C19(H19), C7B(H7B), C21B(H21B), C6B(H6B), C10(H10), C7(H7), C20B(H20B),
  C6(H6), C19B(H19B), C18B(H18B), C17(H17), C21(H21)
;
_olex2_submission_special_instructions 'No special instructions were received'
_oxdiff_exptl_absorpt_empirical_details
;
Empirical correction (ABSPACK) includes:
- Absorption correction using spherical harmonics
- Frame scaling
;
_oxdiff_exptl_absorpt_empirical_full_max 1.602
_oxdiff_exptl_absorpt_empirical_full_min 0.680

loop_
_space_group_symop_operation_xyz
'x, y, z'
'-x, -y, -z'

loop_
_atom_site_label
_atom_site_type_symbol
_atom_site_fract_x
_atom_site_fract_y
_atom_site_fract_z
_atom_site_U_iso_or_equiv
_atom_site_adp_type
_atom_site_occupancy
_atom_site_site_symmetry_order
_atom_site_calc_flag
_atom_site_refinement_flags_posn
_atom_site_refinement_flags_adp
_atom_site_refinement_flags_occupancy
_atom_site_disorder_assembly
_atom_site_disorder_group
Br1B Br 0.63116(16) 0.61137(8) 0.98406(7) 0.0338(4) Uani 1 1 d . . . . .
Br1 Br 0.83556(16) 0.10230(8) 0.53287(8) 0.0378(4) Uani 1 1 d . . . . .
F2 F 0.8454(8) 0.4128(4) 0.8505(4) 0.0302(14) Uani 1 1 d . . . . .
F1 F 0.9900(9) 0.5361(4) 0.8241(4) 0.0330(15) Uani 1 1 d . . . . .
F1B F 0.4712(8) 0.9602(4) 0.5710(4) 0.0320(15) Uani 1 1 d . . . . .
F2B F 0.6062(8) 0.9022(4) 0.6595(4) 0.0327(15) Uani 1 1 d . . . . .
F3 F 1.0002(9) 0.4667(5) 0.9307(4) 0.0369(16) Uani 1 1 d . . . . .
F3B F 0.4361(9) 1.0276(4) 0.6790(4) 0.0325(15) Uani 1 1 d . . . . .
O2B O 0.2648(11) 0.5709(5) 0.6181(5) 0.0317(18) Uani 1 1 d . . . . .
O1B O -0.0379(10) 0.7992(5) 0.7978(5) 0.0333(19) Uani 1 1 d . . . . .
O2 O 1.1921(11) 0.0720(5) 0.8764(5) 0.0290(17) Uani 1 1 d . . . . .
O1 O 1.4917(11) 0.3041(5) 0.6904(5) 0.037(2) Uani 1 1 d . . . . .
C17B C 0.1957(14) 0.3752(8) 0.4586(6) 0.028(2) Uani 1 1 d . . . . .
H17B H 0.168840 0.356009 0.508394 0.033 Uiso 1 1 calc R . . . .
N1B N 0.2523(13) 0.4942(6) 0.5732(5) 0.029(2) Uani 1 1 d . . . . .
C16B C 0.2534(14) 0.4621(7) 0.4425(6) 0.022(2) Uani 1 1 d . . . . .
C14 C 1.2345(13) 0.1219(7) 0.9872(6) 0.022(2) Uani 1 1 d . . . . .
H14 H 1.248189 0.159895 1.026650 0.026 Uiso 1 1 calc R . . . .
C14B C 0.3000(14) 0.6201(7) 0.5000(7) 0.024(2) Uiso 1 1 d . . . . .
H14B H 0.318924 0.656958 0.457422 0.029 Uiso 1 1 calc R . . . .
C15 C 1.2368(13) 0.0265(7) 0.9870(6) 0.021(2) Uani 1 1 d . . . . .
C15B C 0.2704(13) 0.5261(7) 0.5039(6) 0.024(2) Uani 1 1 d . . . . .
N1 N 1.2118(13) -0.0063(6) 0.9228(6) 0.031(2) Uani 1 1 d . . . . .
C16 C 1.2563(12) -0.0376(7) 1.0492(6) 0.021(2) Uani 1 1 d . . . . .
C12 C 1.1947(13) 0.2333(7) 0.8812(7) 0.025(2) Uani 1 1 d . . . . .
C12B C 0.2974(14) 0.7290(8) 0.6099(6) 0.025(2) Uani 1 1 d . . . . .
C9B C 0.2868(15) 0.6556(7) 0.9365(6) 0.027(2) Uani 1 1 d . . . . .
H9B H 0.237619 0.613962 0.972690 0.032 Uiso 1 1 calc R . . . .
C11 C 1.1881(14) 0.3077(8) 0.8551(7) 0.027(2) Uani 1 1 d . . . . .
C11B C 0.2911(14) 0.8021(7) 0.6388(6) 0.026(2) Uani 1 1 d . . . . .
C8 C 0.9882(15) 0.1703(7) 0.5830(7) 0.029(2) Uani 1 1 d . . . . .
C20 C 1.3123(15) -0.0645(8) 1.1751(7) 0.033(3) Uani 1 1 d . . . . .
H20 H 1.329729 -0.041182 1.220973 0.040 Uiso 1 1 calc R . . . .
C5 C 1.2071(14) 0.2729(7) 0.6546(6) 0.026(2) Uani 1 1 d . . . . .
C18 C 1.2928(14) -0.1907(7) 1.0963(6) 0.025(2) Uani 1 1 d . . . . .
H18 H 1.299555 -0.253545 1.088253 0.030 Uiso 1 1 calc R . . . .
C3B C 0.2847(13) 0.8918(7) 0.6728(6) 0.023(2) Uani 1 1 d . . . . .
C10B C 0.1762(14) 0.7038(7) 0.8941(6) 0.026(2) Uani 1 1 d . . . . .
H10B H 0.050452 0.693069 0.901360 0.032 Uiso 1 1 calc R . . . .
C5B C 0.2460(14) 0.7689(7) 0.8399(6) 0.024(2) Uani 1 1 d . . . . .
C13 C 1.2078(14) 0.1471(7) 0.9167(6) 0.023(2) Uani 1 1 d . . . . .
C9 C 1.1798(15) 0.1567(7) 0.5637(7) 0.031(3) Uani 1 1 d . . . . .
H9 H 1.233236 0.114651 0.526558 0.037 Uiso 1 1 calc R . . . .
C4B C 0.1176(14) 0.8210(7) 0.7987(6) 0.024(2) Uani 1 1 d . . . . .
C19 C 1.3155(15) -0.1583(8) 1.1650(7) 0.031(3) Uani 1 1 d . . . . .
H19 H 1.332546 -0.198189 1.203843 0.037 Uiso 1 1 calc R . . . .
C22 C 1.0023(16) 0.4517(8) 0.8563(7) 0.031(3) Uani 1 1 d . . . . .
C7B C 0.5526(13) 0.7324(7) 0.8702(7) 0.025(2) Uani 1 1 d . . . . .
H7B H 0.679657 0.740202 0.861937 0.030 Uiso 1 1 calc R . . . .
C2 C 1.1729(13) 0.3973(6) 0.8224(6) 0.021(2) Uani 1 1 d . . . . .
C13B C 0.2945(14) 0.6445(7) 0.5727(6) 0.022(2) Uani 1 1 d . . . . .
C21B C 0.2903(15) 0.4904(8) 0.3681(6) 0.029(2) Uani 1 1 d . . . . .
H21B H 0.328483 0.549113 0.357110 0.035 Uiso 1 1 calc R . . . .
C6B C 0.4360(15) 0.7813(8) 0.8298(6) 0.029(2) Uani 1 1 d . . . . .
H6B H 0.486247 0.823936 0.794745 0.035 Uiso 1 1 calc R . . . .
C8B C 0.4713(14) 0.6711(8) 0.9235(6) 0.027(2) Uani 1 1 d . . . . .
C4 C 1.3285(14) 0.3257(7) 0.6931(6) 0.026(2) Uani 1 1 d . . . . .
C10 C 1.2898(14) 0.2074(7) 0.6009(6) 0.026(2) Uani 1 1 d . . . . .
H10 H 1.418449 0.197880 0.590250 0.031 Uiso 1 1 calc R . . . .
C7 C 0.9063(15) 0.2315(7) 0.6377(7) 0.031(3) Uani 1 1 d . . . . .
H7 H 0.777657 0.237739 0.651212 0.037 Uiso 1 1 calc R . . . .
C22B C 0.4500(14) 0.9452(7) 0.6468(6) 0.024(2) Uani 1 1 d . . . . .
C1 C 1.2439(14) 0.4093(7) 0.7376(6) 0.028(2) Uani 1 1 d . . . . .
H1 H 1.171621 0.453154 0.711544 0.033 Uiso 1 1 calc R . . . .
C20B C 0.2710(16) 0.4322(9) 0.3097(7) 0.037(3) Uani 1 1 d . . . . .
H20B H 0.297028 0.451896 0.259969 0.044 Uiso 1 1 calc R . . . .
C6 C 1.0157(15) 0.2834(8) 0.6722(7) 0.032(3) Uani 1 1 d . . . . .
H6 H 0.960377 0.326445 0.708226 0.038 Uiso 1 1 calc R . . . .
C19B C 0.2130(16) 0.3448(8) 0.3259(8) 0.036(3) Uani 1 1 d . . . . .
H19B H 0.197860 0.305663 0.287358 0.043 Uiso 1 1 calc R . . . .
C18B C 0.1774(16) 0.3163(8) 0.4009(7) 0.033(3) Uani 1 1 d . . . . .
H18B H 0.141220 0.257329 0.412213 0.040 Uiso 1 1 calc R . . . .
C1B C 0.1888(14) 0.9040(7) 0.7554(7) 0.029(2) Uani 1 1 d . . . . .
H1B H 0.243201 0.948117 0.784420 0.034 Uiso 1 1 calc R . . . .
C3 C 1.3459(15) 0.4483(8) 0.7930(7) 0.033(3) Uani 1 1 d . . . . .
H3A H 1.337649 0.514206 0.799079 0.040 Uiso 1 1 calc R . . . .
H3B H 1.465197 0.418769 0.797785 0.040 Uiso 1 1 calc R . . . .
C2B C 0.0971(16) 0.9440(8) 0.6949(7) 0.032(3) Uani 1 1 d . . . . .
H2BA H 0.093058 1.009893 0.689314 0.039 Uiso 1 1 calc R . . . .
H2BB H -0.011532 0.915311 0.684410 0.039 Uiso 1 1 calc R . . . .
C17 C 1.2597(16) -0.1319(7) 1.0378(7) 0.032(3) Uani 1 1 d . . . . .
H17 H 1.240454 -0.155319 0.992245 0.038 Uiso 1 1 calc R . . . .
C21 C 1.2835(17) -0.0055(8) 1.1180(7) 0.033(3) Uani 1 1 d . . . . .
H21 H 1.282329 0.057203 1.125878 0.040 Uiso 1 1 calc R . . . .

loop_
_atom_site_aniso_label
_atom_site_aniso_U_11
_atom_site_aniso_U_22
_atom_site_aniso_U_33
_atom_site_aniso_U_23
_atom_site_aniso_U_13
_atom_site_aniso_U_12
Br1B 0.0356(7) 0.0394(7) 0.0267(7) 0.0033(5) -0.0069(5) 0.0005(5)
Br1 0.0371(7) 0.0450(8) 0.0326(8) -0.0044(5) -0.0103(5) 0.0006(5)
F2 0.025(3) 0.039(3) 0.025(4) 0.002(3) 0.000(3) -0.005(3)
F1 0.043(4) 0.030(3) 0.021(4) 0.001(3) 0.005(3) 0.002(3)
F1B 0.031(3) 0.050(4) 0.015(3) 0.007(3) -0.002(3) -0.010(3)
F2B 0.027(3) 0.048(4) 0.024(4) 0.007(3) -0.005(3) -0.006(3)
F3 0.046(4) 0.052(4) 0.010(3) 0.001(3) 0.002(3) 0.006(3)
F3B 0.044(4) 0.036(4) 0.018(4) -0.001(3) -0.003(3) -0.015(3)
O2B 0.050(5) 0.032(4) 0.014(4) -0.001(3) -0.007(4) -0.002(3)
O1B 0.024(4) 0.049(5) 0.029(5) -0.002(4) -0.005(3) -0.008(3)
O2 0.040(4) 0.031(4) 0.016(4) 0.001(3) -0.008(3) -0.003(3)
O1 0.030(4) 0.043(5) 0.035(5) -0.004(4) 0.001(4) 0.003(3)
C17B 0.022(5) 0.046(7) 0.014(5) 0.001(5) -0.003(4) 0.005(4)
N1B 0.042(5) 0.032(5) 0.011(5) 0.002(4) -0.001(4) -0.002(4)
C16B 0.025(5) 0.031(6) 0.011(5) -0.003(4) -0.006(4) 0.003(4)
C14 0.027(5) 0.032(6) 0.005(5) 0.000(4) 0.002(4) -0.005(4)
C15 0.018(5) 0.036(6) 0.010(5) 0.004(4) -0.002(4) 0.000(4)
C15B 0.016(5) 0.036(6) 0.020(6) -0.002(4) -0.007(4) 0.007(4)
N1 0.038(5) 0.036(5) 0.019(5) -0.001(4) -0.005(4) 0.003(4)
C16 0.015(5) 0.038(6) 0.011(5) 0.000(4) -0.002(4) 0.002(4)
C12 0.018(5) 0.034(6) 0.022(6) -0.002(5) -0.006(4) 0.002(4)
C12B 0.021(5) 0.043(7) 0.012(5) 0.006(5) -0.004(4) -0.004(4)
C9B 0.034(6) 0.027(5) 0.018(6) -0.001(4) 0.000(5) -0.001(4)
C11 0.018(5) 0.041(6) 0.022(6) -0.003(5) -0.005(4) -0.003(4)
C11B 0.029(6) 0.035(6) 0.013(5) 0.008(5) -0.006(4) 0.000(4)
C8 0.030(6) 0.035(6) 0.019(6) 0.008(5) -0.001(4) 0.004(4)
C20 0.029(6) 0.054(7) 0.016(6) 0.002(5) -0.002(5) 0.002(5)
C5 0.029(6) 0.030(6) 0.016(6) 0.007(4) 0.000(4) 0.000(4)
C18 0.025(5) 0.032(6) 0.018(6) 0.004(4) -0.001(4) 0.000(4)
C3B 0.011(4) 0.038(6) 0.020(6) 0.002(4) -0.006(4) -0.002(4)
C10B 0.023(5) 0.036(6) 0.019(6) -0.002(5) 0.000(4) -0.005(4)
C5B 0.024(5) 0.038(6) 0.011(5) -0.005(4) -0.003(4) -0.008(4)
C13 0.021(5) 0.024(5) 0.020(6) 0.003(4) 0.002(4) 0.001(4)
C9 0.039(6) 0.026(5) 0.027(7) -0.001(5) -0.003(5) -0.002(4)
C4B 0.030(6) 0.030(5) 0.010(5) -0.004(4) 0.003(4) -0.001(4)
C19 0.025(6) 0.052(7) 0.015(6) 0.008(5) -0.002(4) 0.005(5)
C22 0.040(6) 0.035(6) 0.021(6) -0.003(5) -0.009(5) -0.002(5)
C7B 0.014(5) 0.033(6) 0.030(7) -0.005(5) -0.009(4) -0.007(4)
C2 0.018(5) 0.029(5) 0.013(5) 0.001(4) 0.003(4) 0.001(4)
C13B 0.024(5) 0.029(5) 0.014(5) 0.006(4) -0.004(4) 0.000(4)
C21B 0.032(6) 0.043(6) 0.010(5) 0.002(5) 0.006(4) -0.008(5)
C6B 0.036(6) 0.040(6) 0.013(6) -0.002(5) -0.005(5) -0.010(5)
C8B 0.022(5) 0.045(6) 0.016(6) 0.007(5) -0.008(4) -0.003(4)
C4 0.025(5) 0.037(6) 0.014(5) 0.005(4) -0.005(4) 0.007(4)
C10 0.017(5) 0.038(6) 0.021(6) 0.002(5) 0.003(4) 0.004(4)
C7 0.025(5) 0.039(6) 0.025(7) -0.001(5) -0.001(5) 0.009(5)
C22B 0.028(5) 0.035(6) 0.012(5) 0.002(4) -0.008(4) -0.006(4)
C1 0.028(5) 0.040(6) 0.013(5) 0.004(5) 0.003(4) -0.002(4)
C20B 0.042(7) 0.059(8) 0.012(6) -0.002(5) -0.007(5) -0.014(6)
C6 0.034(6) 0.042(6) 0.018(6) -0.004(5) -0.005(5) 0.005(5)
C19B 0.041(7) 0.043(7) 0.026(7) -0.012(5) -0.014(5) -0.005(5)
C18B 0.040(6) 0.035(6) 0.026(7) -0.003(5) -0.009(5) -0.003(5)
C1B 0.025(5) 0.040(6) 0.018(6) -0.005(5) 0.004(4) -0.005(4)
C3 0.022(5) 0.044(7) 0.033(7) -0.003(5) 0.003(5) -0.006(5)
C2B 0.033(6) 0.033(6) 0.030(7) -0.001(5) -0.008(5) 0.004(5)
C17 0.038(6) 0.033(6) 0.030(7) 0.006(5) -0.017(5) -0.012(5)
C21 0.046(7) 0.033(6) 0.020(6) 0.000(5) -0.006(5) -0.002(5)

loop_
_atom_type_symbol
_atom_type_description
_atom_type_scat_dispersion_real
_atom_type_scat_dispersion_imag
_atom_type_scat_source
C C 0.0033 0.0016 'International Tables Vol C Tables 4.2.6.8 and 6.1.1.4'
H H 0.0000 0.0000 'International Tables Vol C Tables 4.2.6.8 and 6.1.1.4'
Br Br -0.2901 2.4595 'International Tables Vol C Tables 4.2.6.8 and 6.1.1.4'
F F 0.0171 0.0103 'International Tables Vol C Tables 4.2.6.8 and 6.1.1.4'
N N 0.0061 0.0033 'International Tables Vol C Tables 4.2.6.8 and 6.1.1.4'
O O 0.0106 0.0060 'International Tables Vol C Tables 4.2.6.8 and 6.1.1.4'

loop_
_geom_angle_atom_site_label_1
_geom_angle_atom_site_label_2
_geom_angle_atom_site_label_3
_geom_angle
_geom_angle_site_symmetry_1
_geom_angle_site_symmetry_3
_geom_angle_publ_flag
C13B O2B N1B 108.6(8) . . ?
C13 O2 N1 108.2(8) . . ?
C16B C17B H17B 119.8 . . ?
C16B C17B C18B 120.3(11) . . ?
C18B C17B H17B 119.8 . . ?
C15B N1B O2B 104.8(8) . . ?
C17B C16B C15B 120.7(10) . . ?
C17B C16B C21B 119.3(10) . . ?
C21B C16B C15B 120.0(10) . . ?
C15 C14 H14 127.6 . . ?
C13 C14 H14 127.6 . . ?
C13 C14 C15 104.9(9) . . ?
C15B C14B H14B 128.1 . . ?
C13B C14B H14B 128.1 . . ?
C13B C14B C15B 103.8(10) . . ?
C14 C15 C16 128.7(9) . . ?
N1 C15 C14 112.4(9) . . ?
N1 C15 C16 118.8(9) . . ?
N1B C15B C16B 118.3(9) . . ?
N1B C15B C14B 112.7(10) . . ?
C14B C15B C16B 129.0(10) . . ?
C15 N1 O2 105.1(8) . . ?
C17 C16 C15 120.5(10) . . ?
C21 C16 C15 120.5(9) . . ?
C21 C16 C17 118.9(10) . . ?
C11 C12 C13 175.9(12) . . ?
C11B C12B C13B 175.8(11) . . ?
C10B C9B H9B 121.2 . . ?
C8B C9B H9B 121.2 . . ?
C8B C9B C10B 117.5(10) . . ?
C12 C11 C2 177.6(11) . . ?
C12B C11B C3B 179.0(12) . . ?
C9 C8 Br1 119.3(8) . . ?
C7 C8 Br1 118.9(8) . . ?
C7 C8 C9 121.8(11) . . ?
C19 C20 H20 119.6 . . ?
C21 C20 H20 119.6 . . ?
C21 C20 C19 120.8(11) . . ?
C10 C5 C4 118.5(9) . . ?
C6 C5 C4 122.1(10) . . ?
C6 C5 C10 119.3(10) . . ?
C19 C18 H18 119.0 . . ?
C19 C18 C17 121.9(10) . . ?
C17 C18 H18 119.0 . . ?
C11B C3B C22B 115.1(9) . . ?
C11B C3B C1B 118.2(9) . . ?
C11B C3B C2B 118.6(9) . . ?
C22B C3B C1B 117.1(9) . . ?
C22B C3B C2B 118.0(9) . . ?
C2B C3B C1B 57.9(7) . . ?
C9B C10B H10B 118.7 . . ?
C9B C10B C5B 122.6(10) . . ?
C5B C10B H10B 118.7 . . ?
C10B C5B C4B 119.6(9) . . ?
C6B C5B C10B 116.7(10) . . ?
C6B C5B C4B 123.7(10) . . ?
O2 C13 C14 109.4(9) . . ?
O2 C13 C12 117.9(10) . . ?
C14 C13 C12 132.7(10) . . ?
C8 C9 H9 120.8 . . ?
C8 C9 C10 118.5(10) . . ?
C10 C9 H9 120.7 . . ?
O1B C4B C5B 122.9(10) . . ?
O1B C4B C1B 119.7(10) . . ?
C5B C4B C1B 117.4(9) . . ?
C20 C19 H19 120.9 . . ?
C18 C19 C20 118.3(11) . . ?
C18 C19 H19 120.9 . . ?
F2 C22 F1 105.9(9) . . ?
F2 C22 F3 107.5(10) . . ?
F2 C22 C2 113.9(9) . . ?
F1 C22 C2 112.4(9) . . ?
F3 C22 F1 106.3(8) . . ?
F3 C22 C2 110.5(9) . . ?
C6B C7B H7B 121.5 . . ?
C6B C7B C8B 117.0(9) . . ?
C8B C7B H7B 121.5 . . ?
C11 C2 C22 113.3(9) . . ?
C11 C2 C1 119.0(9) . . ?
C11 C2 C3 120.5(9) . . ?
C22 C2 C1 117.3(9) . . ?
C22 C2 C3 117.8(9) . . ?
C3 C2 C1 58.2(7) . . ?
O2B C13B C14B 110.1(9) . . ?
O2B C13B C12B 115.6(10) . . ?
C14B C13B C12B 134.0(10) . . ?
C16B C21B H21B 119.5 . . ?
C16B C21B C20B 121.0(10) . . ?
C20B C21B H21B 119.5 . . ?
C5B C6B H6B 118.8 . . ?
C7B C6B C5B 122.4(11) . . ?
C7B C6B H6B 118.8 . . ?
C9B C8B Br1B 119.8(9) . . ?
C9B C8B C7B 123.8(10) . . ?
C7B C8B Br1B 116.4(7) . . ?
O1 C4 C5 122.5(9) . . ?
O1 C4 C1 119.3(10) . . ?
C5 C4 C1 118.2(9) . . ?
C5 C10 H10 120.0 . . ?
C9 C10 C5 119.9(9) . . ?
C9 C10 H10 120.0 . . ?
C8 C7 H7 120.3 . . ?
C6 C7 C8 119.3(10) . . ?
C6 C7 H7 120.3 . . ?
F1B C22B C3B 110.4(8) . . ?
F2B C22B F1B 107.1(8) . . ?
F2B C22B F3B 107.9(8) . . ?
F2B C22B C3B 112.4(9) . . ?
F3B C22B F1B 106.0(8) . . ?
F3B C22B C3B 112.7(9) . . ?
C2 C1 H1 116.2 . . ?
C4 C1 C2 117.5(9) . . ?
C4 C1 H1 116.2 . . ?
C3 C1 C2 60.4(7) . . ?
C3 C1 C4 118.8(9) . . ?
C3 C1 H1 116.2 . . ?
C21B C20B H20B 120.1 . . ?
C19B C20B C21B 119.7(11) . . ?
C19B C20B H20B 120.1 . . ?
C5 C6 H6 119.5 . . ?
C7 C6 C5 121.0(10) . . ?
C7 C6 H6 119.5 . . ?
C20B C19B H19B 120.5 . . ?
C20B C19B C18B 119.1(11) . . ?
C18B C19B H19B 120.5 . . ?
C17B C18B C19B 120.6(11) . . ?
C17B C18B H18B 119.7 . . ?
C19B C18B H18B 119.7 . . ?
C3B C1B H1B 115.1 . . ?
C4B C1B C3B 118.5(9) . . ?
C4B C1B H1B 115.1 . . ?
C2B C1B C3B 60.6(7) . . ?
C2B C1B C4B 121.4(10) . . ?
C2B C1B H1B 115.1 . . ?
C2 C3 H3A 117.6 . . ?
C2 C3 H3B 117.6 . . ?
C1 C3 C2 61.4(7) . . ?
C1 C3 H3A 117.6 . . ?
C1 C3 H3B 117.6 . . ?
H3A C3 H3B 114.7 . . ?
C3B C2B H2BA 117.6 . . ?
C3B C2B H2BB 117.6 . . ?
C1B C2B C3B 61.5(7) . . ?
C1B C2B H2BA 117.6 . . ?
C1B C2B H2BB 117.6 . . ?
H2BA C2B H2BB 114.7 . . ?
C16 C17 C18 118.9(11) . . ?
C16 C17 H17 120.6 . . ?
C18 C17 H17 120.6 . . ?
C16 C21 H21 119.4 . . ?
C20 C21 C16 121.3(11) . . ?
C20 C21 H21 119.4 . . ?

loop_
_geom_bond_atom_site_label_1
_geom_bond_atom_site_label_2
_geom_bond_distance
_geom_bond_site_symmetry_2
_geom_bond_publ_flag
Br1B C8B 1.913(11) . ?
Br1 C8 1.889(12) . ?
F2 C22 1.334(13) . ?
F1 C22 1.367(13) . ?
F1B C22B 1.366(12) . ?
F2B C22B 1.330(12) . ?
F3 C22 1.357(13) . ?
F3B C22B 1.334(12) . ?
O2B N1B 1.406(12) . ?
O2B C13B 1.354(13) . ?
O1B C4B 1.205(12) . ?
O2 N1 1.431(12) . ?
O2 C13 1.345(13) . ?
O1 C4 1.212(12) . ?
C17B H17B 0.9300 . ?
C17B C16B 1.378(15) . ?
C17B C18B 1.387(16) . ?
N1B C15B 1.318(14) . ?
C16B C15B 1.484(14) . ?
C16B C21B 1.385(15) . ?
C14 H14 0.9300 . ?
C14 C15 1.397(14) . ?
C14 C13 1.365(15) . ?
C14B H14B 0.9300 . ?
C14B C15B 1.407(14) . ?
C14B C13B 1.354(15) . ?
C15 N1 1.304(14) . ?
C15 C16 1.479(15) . ?
C16 C17 1.397(15) . ?
C16 C21 1.381(15) . ?
C12 C11 1.187(15) . ?
C12 C13 1.418(15) . ?
C12B C11B 1.190(15) . ?
C12B C13B 1.415(15) . ?
C9B H9B 0.9300 . ?
C9B C10B 1.374(16) . ?
C9B C8B 1.363(15) . ?
C11 C2 1.443(16) . ?
C11B C3B 1.449(15) . ?
C8 C9 1.387(15) . ?
C8 C7 1.370(15) . ?
C20 H20 0.9300 . ?
C20 C19 1.386(17) . ?
C20 C21 1.378(17) . ?
C5 C4 1.478(15) . ?
C5 C10 1.399(14) . ?
C5 C6 1.381(15) . ?
C18 H18 0.9300 . ?
C18 C19 1.372(16) . ?
C18 C17 1.403(16) . ?
C3B C22B 1.484(14) . ?
C3B C1B 1.536(15) . ?
C3B C2B 1.522(14) . ?
C10B H10B 0.9300 . ?
C10B C5B 1.411(15) . ?
C5B C4B 1.475(15) . ?
C5B C6B 1.394(15) . ?
C9 H9 0.9300 . ?
C9 C10 1.388(16) . ?
C4B C1B 1.510(15) . ?
C19 H19 0.9300 . ?
C22 C2 1.480(14) . ?
C7B H7B 0.9300 . ?
C7B C6B 1.384(16) . ?
C7B C8B 1.390(15) . ?
C2 C1 1.536(14) . ?
C2 C3 1.521(14) . ?
C21B H21B 0.9300 . ?
C21B C20B 1.393(16) . ?
C6B H6B 0.9300 . ?
C4 C1 1.508(15) . ?
C10 H10 0.9300 . ?
C7 H7 0.9300 . ?
C7 C6 1.366(16) . ?
C1 H1 0.9800 . ?
C1 C3 1.487(16) . ?
C20B H20B 0.9300 . ?
C20B C19B 1.387(17) . ?
C6 H6 0.9300 . ?
C19B H19B 0.9300 . ?
C19B C18B 1.396(18) . ?
C18B H18B 0.9300 . ?
C1B H1B 0.9800 . ?
C1B C2B 1.481(17) . ?
C3 H3A 0.9700 . ?
C3 H3B 0.9700 . ?
C2B H2BA 0.9700 . ?
C2B H2BB 0.9700 . ?
C17 H17 0.9300 . ?
C21 H21 0.9300 . ?
